data_7049567
loop_
_publ_author_name
'Shen, Kaiji'
'Diskin-Posner, Yael'
'Shimon, Linda J. W.'
'Leitus, Gregory'
'Carmieli, Raanan'
'Neumann, Ronny'

_publ_section_title
;
 Aerobic oxygenation catalyzed by first row transition metal complexes
 coordinated by tetradentate mono-carbon bridged bis-phenanthroline
 ligands: intra- versus intermolecular carbon-hydrogen bond activation.
;
_journal_issue 19
_journal_name_full 'Dalton transactions (Cambridge, England : 2003)'
_journal_page_first 6396
_journal_page_last 6407
_journal_paper_doi 10.1039/c9dt00828d
_journal_volume 48
_journal_year 2019
_chemical_formula_sum 'C35 H35 Cu F12 N5 P2'
_chemical_formula_weight 879.16
_space_group_crystal_system monoclinic
_space_group_IT_number 14
_space_group_name_Hall '-P 2ybc'
_space_group_name_H-M_alt 'P 1 21/c 1'
_symmetry_space_group_name_Hall '-P 2ybc'
_symmetry_space_group_name_H-M 'P 1 21/c 1'
_atom_sites_solution_hydrogens geom
_audit_creation_method SHELXL-2016/4
_audit_update_record
;
2018-12-02 deposited with the CCDC.    2019-04-03 downloaded from the CCDC.
;
_cell_angle_alpha 90
_cell_angle_beta 98.475(6)
_cell_angle_gamma 90
_cell_formula_units_Z 8
_cell_length_a 12.4834(8)
_cell_length_b 28.3893(16)
_cell_length_c 20.6218(12)
_cell_measurement_reflns_used 10339
_cell_measurement_temperature 100(2)
_cell_measurement_theta_max 28.8530
_cell_measurement_theta_min 3.6360
_cell_volume 7228.5(8)
_computing_cell_refinement 'CrysAlisPro 1.171.39.4c (Rigaku OD, 2015)'
_computing_data_collection 'CrysAlisPro 1.171.39.4c (Rigaku OD, 2015)'
_computing_data_reduction 'CrysAlisPro 1.171.39.4c (Rigaku OD, 2015)'
_computing_structure_refinement 'SHELXL-2016/4 (Sheldrick, 2016)'
_computing_structure_solution 'SHELXT-2016/4 (Sheldrick, 2016)'
_diffrn_ambient_temperature 100(2)
_diffrn_measured_fraction_theta_full 0.997
_diffrn_measured_fraction_theta_max 0.986
_diffrn_measurement_device_type 'four-circle diffractometer'
_diffrn_radiation_type MoK\a
_diffrn_radiation_wavelength 0.71073
_diffrn_reflns_av_R_equivalents 0.0755
_diffrn_reflns_av_unetI/netI 0.0730
_diffrn_reflns_Laue_measured_fraction_full 0.997
_diffrn_reflns_Laue_measured_fraction_max 0.986
_diffrn_reflns_limit_h_max 16
_diffrn_reflns_limit_h_min -16
_diffrn_reflns_limit_k_max 37
_diffrn_reflns_limit_k_min -35
_diffrn_reflns_limit_l_max 28
_diffrn_reflns_limit_l_min -28
_diffrn_reflns_number 64939
_diffrn_reflns_point_group_measured_fraction_full 0.997
_diffrn_reflns_point_group_measured_fraction_max 0.986
_diffrn_reflns_theta_full 25.242
_diffrn_reflns_theta_max 27.103
_diffrn_reflns_theta_min 3.510
_diffrn_source 'fine-focus sealed X-ray tube'
_exptl_absorpt_coefficient_mu 0.790
_exptl_absorpt_correction_T_max 1.000
_exptl_absorpt_correction_T_min 0.811
_exptl_absorpt_correction_type gaussian
_exptl_absorpt_process_details
;
CrysAlisPro 1.171.39.4c (Rigaku Oxford Diffraction, 2015)
Numerical absorption correction based on gaussian integration over
            a multifaceted crystal model
Empirical absorption correction using spherical harmonics,
 implemented in SCALE3 ABSPACK scaling algorithm.
;
_exptl_crystal_colour purple
_exptl_crystal_density_diffrn 1.616
_exptl_crystal_description needle
_exptl_crystal_F_000 3576
_exptl_crystal_size_max 0.170
_exptl_crystal_size_mid 0.042
_exptl_crystal_size_min 0.038
_platon_squeeze_details
;
;
_refine_diff_density_max 1.135
_refine_diff_density_min -0.513
_refine_diff_density_rms 0.101
_refine_ls_extinction_method none
_refine_ls_goodness_of_fit_ref 1.058
_refine_ls_hydrogen_treatment constr
_refine_ls_matrix_type full
_refine_ls_number_parameters 1035
_refine_ls_number_reflns 15700
_refine_ls_number_restraints 66
_refine_ls_restrained_S_all 1.068
_refine_ls_R_factor_all 0.1124
_refine_ls_R_factor_gt 0.0725
_refine_ls_shift/su_max 0.013
_refine_ls_shift/su_mean 0.000
_refine_ls_structure_factor_coef Fsqd
_refine_ls_weighting_details 'w=1/[\s^2^(Fo^2^)+(0.0523P)^2^+26.2075P] where P=(Fo^2^+2Fc^2^)/3'
_refine_ls_weighting_scheme calc
_refine_ls_wR_factor_gt 0.1580
_refine_ls_wR_factor_ref 0.1691
_reflns_Friedel_coverage 0.000
_reflns_number_gt 10521
_reflns_number_total 15700
_reflns_threshold_expression 'I > 2\s(I)'
_cod_data_source_file c9dt00828d2.cif
_cod_data_source_block complex8
_cod_depositor_comments 'Adding full bibliography for 7049557--7049569.cif.'
_cod_database_code 7049567
_shelx_shelxl_version_number 2016/4
_shelx_space_group_comment
;
The symmetry employed for this shelxl refinement is uniquely defined
by the following loop, which should always be used as a source of
symmetry information in preference to the above space-group names.
They are only intended as comments.
;
_shelx_estimated_absorpt_t_min 0.877
_shelx_estimated_absorpt_t_max 0.971

loop_
_space_group_symop_operation_xyz
'x, y, z'
'-x, y+1/2, -z+1/2'
'-x, -y, -z'
'x, -y-1/2, z-1/2'

loop_
_atom_site_label
_atom_site_type_symbol
_atom_site_fract_x
_atom_site_fract_y
_atom_site_fract_z
_atom_site_U_iso_or_equiv
_atom_site_adp_type
_atom_site_occupancy
_atom_site_site_symmetry_order
_atom_site_calc_flag
_atom_site_refinement_flags_posn
_atom_site_refinement_flags_adp
_atom_site_refinement_flags_occupancy
_atom_site_disorder_assembly
_atom_site_disorder_group
CU1 Cu 0.42819(4) 0.70399(2) 0.87419(2) 0.01807(13) Uani 1 1 d . . . . .
N1 N 0.3489(3) 0.75947(13) 0.90041(17) 0.0192(8) Uani 1 1 d . . . . .
N2 N 0.3997(3) 0.67744(12) 0.95763(16) 0.0168(7) Uani 1 1 d . . . . .
N3 N 0.4756(3) 0.64331(12) 0.84381(16) 0.0171(7) Uani 1 1 d . . . . .
N4 N 0.4907(3) 0.73011(12) 0.79846(16) 0.0172(7) Uani 1 1 d . . . . .
C1 C 0.3096(4) 0.79691(16) 0.8675(2) 0.0238(10) Uani 1 1 d . . . . .
H1 H 0.315257 0.799014 0.822111 0.029 Uiso 1 1 calc R U . . .
C2 C 0.2596(4) 0.83372(17) 0.8969(2) 0.0274(10) Uani 1 1 d . . . . .
H2 H 0.230173 0.859862 0.871560 0.033 Uiso 1 1 calc R U . . .
C3 C 0.2537(4) 0.83165(17) 0.9623(3) 0.0314(12) Uani 1 1 d . . . . .
H3 H 0.225127 0.857471 0.983588 0.038 Uiso 1 1 calc R U . . .
C4 C 0.2896(3) 0.79169(16) 0.9978(2) 0.0217(9) Uani 1 1 d . . . . .
C5 C 0.3355(3) 0.75566(15) 0.9646(2) 0.0186(9) Uani 1 1 d . . . . .
C6 C 0.2816(4) 0.78416(18) 1.0665(2) 0.0291(11) Uani 1 1 d . . . . .
H6 H 0.254122 0.808589 1.090846 0.035 Uiso 1 1 calc R U . . .
C7 C 0.3125(4) 0.74327(18) 1.0963(2) 0.0264(11) Uani 1 1 d . . . . .
H7 H 0.306713 0.739390 1.141369 0.032 Uiso 1 1 calc R U . . .
C8 C 0.3540(3) 0.70532(16) 1.0613(2) 0.0224(9) Uani 1 1 d . U . . .
C9 C 0.3656(3) 0.71213(15) 0.9948(2) 0.0190(9) Uani 1 1 d . . . . .
C10 C 0.3818(4) 0.66091(17) 1.0876(2) 0.0246(10) Uani 1 1 d . . . . .
H10 H 0.377800 0.654793 1.132464 0.029 Uiso 1 1 calc R U . . .
C11 C 0.4147(4) 0.62637(17) 1.0493(2) 0.0241(10) Uani 1 1 d . . . . .
H11 H 0.432425 0.596134 1.067559 0.029 Uiso 1 1 calc R U . . .
C12 C 0.4229(3) 0.63496(15) 0.9823(2) 0.0192(9) Uani 1 1 d . . . . .
C13 C 0.4485(3) 0.59260(15) 0.9409(2) 0.0184(9) Uani 1 1 d . . . . .
C14 C 0.4693(3) 0.60072(16) 0.8701(2) 0.0205(9) Uani 1 1 d . . . . .
C15 C 0.4857(4) 0.56105(17) 0.8321(2) 0.0263(10) Uani 1 1 d . . . . .
H15 H 0.479908 0.530608 0.850399 0.032 Uiso 1 1 calc R U . . .
C16 C 0.5096(4) 0.56469(17) 0.7702(2) 0.0261(10) Uani 1 1 d . . . . .
H16 H 0.517637 0.537184 0.745121 0.031 Uiso 1 1 calc R U . . .
C17 C 0.5223(3) 0.60957(16) 0.7435(2) 0.0214(9) Uani 1 1 d . . . . .
C18 C 0.5029(3) 0.64771(15) 0.78256(19) 0.0173(9) Uani 1 1 d . . . . .
C19 C 0.5528(4) 0.61846(18) 0.6802(2) 0.0262(10) Uani 1 1 d . . . . .
H19 H 0.564331 0.592616 0.652797 0.031 Uiso 1 1 calc R U . . .
C20 C 0.5655(3) 0.66282(17) 0.6587(2) 0.0249(10) Uani 1 1 d . . . . .
H20 H 0.586463 0.667676 0.616774 0.030 Uiso 1 1 calc R U . . .
C21 C 0.5479(3) 0.70235(17) 0.6983(2) 0.0220(9) Uani 1 1 d . U . . .
C22 C 0.5133(3) 0.69448(15) 0.7591(2) 0.0178(9) Uani 1 1 d . U . . .
C23 C 0.5626(3) 0.74929(17) 0.6802(2) 0.0234(10) Uani 1 1 d . . . . .
H23 H 0.585044 0.756284 0.639157 0.028 Uiso 1 1 calc R U . . .
C24 C 0.5445(4) 0.78484(17) 0.7219(2) 0.0260(10) Uani 1 1 d . . . . .
H24 H 0.556259 0.816701 0.710720 0.031 Uiso 1 1 calc R U . . .
C25 C 0.5083(3) 0.77374(16) 0.7815(2) 0.0200(9) Uani 1 1 d . . . . .
H25 H 0.496063 0.798584 0.810369 0.024 Uiso 1 1 calc R U . . .
C26 C 0.3484(4) 0.55896(15) 0.9381(2) 0.0241(10) Uani 1 1 d . . . . .
H26A H 0.365431 0.529003 0.917254 0.029 Uiso 1 1 calc R U . . .
H26B H 0.336973 0.551667 0.983534 0.029 Uiso 1 1 calc R U . . .
C27 C 0.2446(3) 0.57834(16) 0.9014(2) 0.0239(10) Uani 1 1 d . . . . .
H27A H 0.253837 0.583584 0.855043 0.029 Uiso 1 1 calc R U . . .
H27B H 0.229257 0.609204 0.920367 0.029 Uiso 1 1 calc R U . . .
C28 C 0.1486(4) 0.54585(18) 0.9036(3) 0.0324(11) Uani 1 1 d . . . . .
H28A H 0.163166 0.515264 0.883578 0.039 Uiso 1 1 calc R U . . .
H28B H 0.140570 0.539937 0.949987 0.039 Uiso 1 1 calc R U . . .
C29 C 0.0436(4) 0.5659(2) 0.8681(3) 0.0407(13) Uani 1 1 d . . . . .
H29A H 0.028804 0.596220 0.887710 0.061 Uiso 1 1 calc R U . . .
H29B H -0.015766 0.543975 0.872017 0.061 Uiso 1 1 calc R U . . .
H29C H 0.049878 0.570436 0.821743 0.061 Uiso 1 1 calc R U . . .
C30 C 0.5503(3) 0.56698(16) 0.9771(2) 0.0233(10) Uani 1 1 d . . . . .
H30A H 0.535396 0.557254 1.021023 0.028 Uiso 1 1 calc R U . . .
H30B H 0.562634 0.538032 0.952499 0.028 Uiso 1 1 calc R U . . .
C31 C 0.6535(4) 0.59625(16) 0.9855(2) 0.0266(10) Uani 1 1 d . . . . .
H31A H 0.676733 0.601312 0.942167 0.032 Uiso 1 1 calc R U . . .
H31B H 0.639015 0.627432 1.003875 0.032 Uiso 1 1 calc R U . . .
C32 C 0.7432(4) 0.5718(2) 1.0307(3) 0.0411(13) Uani 1 1 d . . . . .
H32A H 0.753079 0.539629 1.014158 0.049 Uiso 1 1 calc R U . . .
H32B H 0.721792 0.568996 1.074916 0.049 Uiso 1 1 calc R U . . .
C33 C 0.8508(4) 0.5985(2) 1.0360(4) 0.0598(19) Uani 1 1 d . . . . .
H33A H 0.872964 0.600922 0.992459 0.090 Uiso 1 1 calc R U . . .
H33B H 0.906373 0.581416 1.065447 0.090 Uiso 1 1 calc R U . . .
H33C H 0.841930 0.630112 1.053426 0.090 Uiso 1 1 calc R U . . .
CU2 Cu -0.07272(4) 0.70784(2) 0.61979(2) 0.01770(13) Uani 1 1 d . . . . .
N5 N -0.1357(3) 0.73383(12) 0.69546(16) 0.0175(7) Uani 1 1 d . . . . .
N6 N -0.1195(3) 0.64712(12) 0.65031(16) 0.0170(7) Uani 1 1 d . . . . .
N7 N -0.0452(3) 0.68097(12) 0.53649(16) 0.0162(7) Uani 1 1 d . . . . .
N8 N 0.0046(3) 0.76337(12) 0.59185(16) 0.0158(7) Uani 1 1 d . . . . .
C34 C -0.1551(3) 0.77781(15) 0.7125(2) 0.0201(9) Uani 1 1 d . . . . .
H34 H -0.143167 0.802808 0.683795 0.024 Uiso 1 1 calc R U . . .
C35 C -0.1925(3) 0.78838(16) 0.7715(2) 0.0219(9) Uani 1 1 d . . . . .
H35 H -0.205908 0.820142 0.782351 0.026 Uiso 1 1 calc R U . . .
C36 C -0.2098(3) 0.75279(17) 0.8133(2) 0.0234(10) Uani 1 1 d . . . . .
H36 H -0.232708 0.759798 0.854203 0.028 Uiso 1 1 calc R U . . .
C37 C -0.1936(3) 0.70590(16) 0.79578(18) 0.0175(9) Uani 1 1 d . . . . .
C38 C -0.1582(3) 0.69807(15) 0.73529(18) 0.0160(9) Uani 1 1 d . U . . .
C39 C -0.2133(3) 0.66619(17) 0.8348(2) 0.0235(10) Uani 1 1 d . . . . .
H39 H -0.236469 0.671070 0.876171 0.028 Uiso 1 1 calc R U . . .
C40 C -0.1995(3) 0.62205(17) 0.8141(2) 0.0230(10) Uani 1 1 d . . . . .
H40 H -0.211025 0.596250 0.841617 0.028 Uiso 1 1 calc R U . . .
C41 C -0.1674(3) 0.61318(15) 0.7507(2) 0.0193(9) Uani 1 1 d . . . . .
C42 C -0.1471(3) 0.65156(15) 0.7121(2) 0.0183(9) Uani 1 1 d . . . . .
C43 C -0.1541(4) 0.56874(16) 0.7248(2) 0.0239(10) Uani 1 1 d . . . . .
H43 H -0.163393 0.541378 0.749854 0.029 Uiso 1 1 calc R U . . .
C44 C -0.1275(4) 0.56454(16) 0.6631(2) 0.0236(10) Uani 1 1 d . . . . .
H44 H -0.119378 0.534040 0.645489 0.028 Uiso 1 1 calc R U . . .
C45 C -0.1117(3) 0.60459(15) 0.6249(2) 0.0189(9) Uani 1 1 d . . . . .
C46 C -0.0938(3) 0.59629(15) 0.5537(2) 0.0202(9) Uani 1 1 d . . . . .
C47 C -0.0693(3) 0.63815(15) 0.5117(2) 0.0188(9) Uani 1 1 d . . . . .
C48 C -0.0620(4) 0.62963(16) 0.4448(2) 0.0241(10) Uani 1 1 d . . . . .
H48 H -0.081378 0.599507 0.426706 0.029 Uiso 1 1 calc R U . . .
C49 C -0.0279(4) 0.66352(16) 0.4057(2) 0.0242(10) Uani 1 1 d . . . . .
H49 H -0.023219 0.656991 0.361025 0.029 Uiso 1 1 calc R U . . .
C50 C 0.0004(3) 0.70828(15) 0.43220(19) 0.0182(9) Uani 1 1 d . . . . .
C51 C -0.0103(3) 0.71494(15) 0.4966(2) 0.0162(9) Uani 1 1 d . . . . .
C52 C 0.0421(3) 0.74581(17) 0.3961(2) 0.0235(10) Uani 1 1 d . . . . .
H52 H 0.049474 0.741479 0.351344 0.028 Uiso 1 1 calc R U . . .
C53 C 0.0706(3) 0.78715(16) 0.4261(2) 0.0227(10) Uani 1 1 d . . . . .
H53 H 0.097964 0.811653 0.401780 0.027 Uiso 1 1 calc R U . . .
C54 C 0.0608(3) 0.79501(15) 0.4928(2) 0.0201(9) Uani 1 1 d . . . . .
C55 C 0.0179(3) 0.75905(15) 0.52841(19) 0.0157(8) Uani 1 1 d . U . . .
C56 C 0.0951(3) 0.83621(16) 0.5287(2) 0.0239(10) Uani 1 1 d . . . . .
H56 H 0.124480 0.861744 0.507293 0.029 Uiso 1 1 calc R U . . .
C57 C 0.0863(4) 0.83954(16) 0.5935(2) 0.0243(10) Uani 1 1 d . . . . .
H57 H 0.110400 0.867093 0.617428 0.029 Uiso 1 1 calc R U . . .
C58 C 0.0415(3) 0.80218(15) 0.6247(2) 0.0197(9) Uani 1 1 d . . . . .
H58 H 0.037181 0.804400 0.670210 0.024 Uiso 1 1 calc R U . . .
C59 C -0.1994(3) 0.57143(16) 0.5195(2) 0.0231(10) Uani 1 1 d . . . . .
H59A H -0.188128 0.561924 0.474773 0.028 Uiso 1 1 calc R U . . .
H59B H -0.210448 0.542337 0.544099 0.028 Uiso 1 1 calc R U . . .
C60 C -0.3016(4) 0.60063(16) 0.5141(2) 0.0270(10) Uani 1 1 d . . . . .
H60A H -0.296858 0.626694 0.482730 0.032 Uiso 1 1 calc R U . . .
H60B H -0.307273 0.614706 0.557353 0.032 Uiso 1 1 calc R U . . .
C61 C -0.4027(4) 0.5722(2) 0.4915(3) 0.0475(15) Uani 1 1 d . . . . .
H61A H -0.409376 0.547113 0.524038 0.057 Uiso 1 1 calc R U . . .
H61B H -0.395306 0.556748 0.449334 0.057 Uiso 1 1 calc R U . . .
C62 C -0.5048(4) 0.6017(2) 0.4827(3) 0.0525(16) Uani 1 1 d . . . . .
H62A H -0.508591 0.619741 0.522811 0.079 Uiso 1 1 calc R U . . .
H62B H -0.568120 0.581036 0.473763 0.079 Uiso 1 1 calc R U . . .
H62C H -0.503670 0.623398 0.445865 0.079 Uiso 1 1 calc R U . . .
C63 C 0.0020(4) 0.56114(16) 0.5532(2) 0.0228(10) Uani 1 1 d . . . . .
H63A H -0.017206 0.530955 0.572554 0.027 Uiso 1 1 calc R U . . .
H63B H 0.011280 0.554888 0.507083 0.027 Uiso 1 1 calc R U . . .
C64 C 0.1099(3) 0.57819(15) 0.5904(2) 0.0221(9) Uani 1 1 d . . . . .
H64A H 0.127894 0.609217 0.572877 0.027 Uiso 1 1 calc R U . . .
H64B H 0.102930 0.582296 0.637223 0.027 Uiso 1 1 calc R U . . .
C65 C 0.2005(4) 0.54393(17) 0.5844(2) 0.0311(11) Uani 1 1 d . . . . .
H65A H 0.205873 0.539218 0.537387 0.037 Uiso 1 1 calc R U . . .
H65B H 0.182959 0.513144 0.602738 0.037 Uiso 1 1 calc R U . . .
C66 C 0.3095(4) 0.5607(2) 0.6196(3) 0.0435(14) Uani 1 1 d . . . . .
H66A H 0.326665 0.591482 0.602349 0.065 Uiso 1 1 calc R U . . .
H66B H 0.365731 0.537960 0.612633 0.065 Uiso 1 1 calc R U . . .
H66C H 0.306187 0.563403 0.666688 0.065 Uiso 1 1 calc R U . . .
P1 P -0.32362(9) 0.75034(4) 0.49792(5) 0.0178(2) Uani 1 1 d . . . . .
F1 F -0.3817(2) 0.77707(10) 0.43373(12) 0.0322(7) Uani 1 1 d . . . . .
F2 F -0.2654(2) 0.72358(10) 0.56248(12) 0.0312(6) Uani 1 1 d . . . . .
F3 F -0.2774(2) 0.71153(9) 0.45371(13) 0.0357(7) Uani 1 1 d . . . . .
F4 F -0.4287(2) 0.71943(11) 0.50076(14) 0.0367(7) Uani 1 1 d . . . . .
F5 F -0.3696(2) 0.78892(10) 0.54248(13) 0.0356(7) Uani 1 1 d . . . . .
F6 F -0.2184(2) 0.78117(11) 0.49531(15) 0.0384(7) Uani 1 1 d . . . . .
P2 P 0.35157(16) 0.42397(6) 0.72517(11) 0.0644(5) Uani 1 1 d . . . . .
F7 F 0.2508(4) 0.43340(17) 0.6720(2) 0.0886(14) Uani 1 1 d . . . . .
F8 F 0.4518(5) 0.4135(2) 0.7803(4) 0.151(3) Uani 1 1 d . . . . .
F9 F 0.3208(4) 0.46912(14) 0.7630(3) 0.0991(16) Uani 1 1 d . . . . .
F10 F 0.4262(5) 0.45489(17) 0.6866(4) 0.127(2) Uani 1 1 d . . . . .
F11 F 0.2810(5) 0.39322(15) 0.7661(2) 0.0945(16) Uani 1 1 d . . . . .
F12 F 0.3811(4) 0.37830(14) 0.6888(3) 0.0924(15) Uani 1 1 d . . . . .
P3 P 0.75324(11) 0.46963(5) 0.86415(7) 0.0328(3) Uani 1 1 d . . . . .
F13 F 0.7048(3) 0.49743(17) 0.8005(2) 0.0885(15) Uani 1 1 d . . . . .
F14 F 0.8012(3) 0.44144(14) 0.92812(18) 0.0630(10) Uani 1 1 d . . . . .
F15 F 0.7928(4) 0.51762(13) 0.8963(3) 0.0907(16) Uani 1 1 d . . . . .
F16 F 0.8638(3) 0.46429(13) 0.8361(2) 0.0706(12) Uani 1 1 d . . . . .
F17 F 0.6427(3) 0.47440(14) 0.8927(2) 0.0694(12) Uani 1 1 d . . . . .
F18 F 0.7163(4) 0.42070(14) 0.83239(19) 0.0788(13) Uani 1 1 d . . . . .
P4 P 0.17826(9) 0.68219(4) 0.74441(6) 0.0196(2) Uani 1 1 d . . . . .
F19 F 0.1157(2) 0.68419(10) 0.67056(13) 0.0321(6) Uani 1 1 d . . . . .
F20 F 0.2395(2) 0.68237(10) 0.81824(12) 0.0329(7) Uani 1 1 d . . . . .
F21A F 0.2375(10) 0.7305(3) 0.7350(3) 0.082(4) Uani 0.601(10) 1 d . . P A 1
F22A F 0.1237(10) 0.6330(3) 0.7493(3) 0.083(4) Uani 0.601(10) 1 d . . P A 1
F23A F 0.0808(5) 0.7079(4) 0.7658(3) 0.071(3) Uani 0.601(10) 1 d . U P A 1
F24A F 0.2753(6) 0.6570(4) 0.7158(4) 0.073(3) Uani 0.601(10) 1 d . U P A 1
F21B F 0.1445(12) 0.7362(3) 0.7522(4) 0.056(3) Uani 0.399(10) 1 d . U P A 2
F22B F 0.2119(12) 0.6312(3) 0.7421(4) 0.051(3) Uani 0.399(10) 1 d . U P A 2
F23B F 0.0729(6) 0.6673(5) 0.7751(4) 0.045(3) Uani 0.399(10) 1 d . U P A 2
F24B F 0.2815(7) 0.6968(6) 0.7190(4) 0.051(3) Uani 0.399(10) 1 d . U P A 2
N9 N 0.9744(6) 0.3711(2) 0.7477(2) 0.0645(17) Uani 1 1 d . . . . .
C67 C 1.0090(6) 0.4088(2) 0.7523(3) 0.0559(18) Uani 1 1 d . . . . .
C68 C 1.0513(7) 0.4560(3) 0.7552(5) 0.086(3) Uani 1 1 d . . . . .
H68A H 1.064267 0.465730 0.711416 0.129 Uiso 1 1 calc R U . . .
H68B H 1.119563 0.457047 0.785511 0.129 Uiso 1 1 calc R U . . .
H68C H 0.998933 0.477450 0.770640 0.129 Uiso 1 1 calc R U . . .
N10 N 0.8380(7) 0.4491(2) 0.6059(4) 0.077(2) Uani 1 1 d . . . . .
C69 C 0.7523(9) 0.4548(2) 0.6278(4) 0.073(2) Uani 1 1 d . . . . .
C70 C 0.6519(8) 0.4622(4) 0.6511(5) 0.120(4) Uani 1 1 d . . . . .
H70A H 0.664837 0.478635 0.693335 0.180 Uiso 1 1 calc R U . . .
H70B H 0.617350 0.431794 0.656608 0.180 Uiso 1 1 calc R U . . .
H70C H 0.604423 0.481391 0.619392 0.180 Uiso 1 1 calc R U . . .

loop_
_atom_site_aniso_label
_atom_site_aniso_U_11
_atom_site_aniso_U_22
_atom_site_aniso_U_33
_atom_site_aniso_U_23
_atom_site_aniso_U_13
_atom_site_aniso_U_12
CU1 0.0182(3) 0.0203(3) 0.0175(3) 0.0015(2) 0.0084(2) 0.0019(2)
N1 0.0102(18) 0.0235(19) 0.0248(19) -0.0004(15) 0.0052(15) -0.0025(15)
N2 0.0089(17) 0.0224(18) 0.0189(17) 0.0017(14) 0.0015(14) -0.0020(15)
N3 0.0079(17) 0.0244(19) 0.0185(17) -0.0014(14) 0.0001(14) 0.0029(15)
N4 0.0112(18) 0.0229(19) 0.0167(17) 0.0034(14) -0.0005(14) -0.0005(15)
C1 0.018(2) 0.025(2) 0.029(2) 0.0002(19) 0.0056(19) -0.001(2)
C2 0.020(2) 0.028(3) 0.034(3) -0.003(2) 0.004(2) 0.002(2)
C3 0.019(2) 0.026(3) 0.052(3) -0.015(2) 0.014(2) 0.001(2)
C4 0.012(2) 0.030(2) 0.025(2) -0.0088(19) 0.0102(17) -0.0023(19)
C5 0.007(2) 0.027(2) 0.023(2) -0.0055(18) 0.0070(17) -0.0016(18)
C6 0.011(2) 0.042(3) 0.035(3) -0.017(2) 0.0060(19) -0.005(2)
C7 0.019(2) 0.043(3) 0.019(2) -0.011(2) 0.0102(18) -0.009(2)
C8 0.007(2) 0.035(3) 0.026(2) -0.006(2) 0.0046(17) -0.0099(19)
C9 0.010(2) 0.030(2) 0.017(2) -0.0067(18) 0.0048(16) -0.0044(18)
C10 0.022(2) 0.040(3) 0.012(2) 0.0012(19) 0.0017(17) -0.011(2)
C11 0.022(2) 0.030(2) 0.019(2) 0.0039(18) 0.0003(18) -0.009(2)
C12 0.011(2) 0.024(2) 0.022(2) 0.0015(18) 0.0024(17) -0.0050(18)
C13 0.013(2) 0.021(2) 0.021(2) 0.0046(17) 0.0004(17) 0.0008(18)
C14 0.009(2) 0.027(2) 0.025(2) 0.0016(18) 0.0018(17) 0.0003(18)
C15 0.023(2) 0.026(2) 0.028(2) 0.0019(19) 0.000(2) 0.001(2)
C16 0.017(2) 0.029(2) 0.032(3) -0.005(2) -0.0005(19) 0.006(2)
C17 0.011(2) 0.032(2) 0.021(2) -0.0057(19) 0.0008(17) 0.0018(19)
C18 0.0056(19) 0.028(2) 0.017(2) -0.0013(17) -0.0014(16) 0.0021(18)
C19 0.016(2) 0.042(3) 0.020(2) -0.008(2) 0.0025(18) 0.005(2)
C20 0.012(2) 0.046(3) 0.018(2) -0.004(2) 0.0037(17) -0.001(2)
C21 0.0046(19) 0.036(3) 0.026(2) -0.001(2) 0.0051(17) -0.0001(19)
C22 0.0029(18) 0.031(2) 0.0197(19) 0.0011(17) 0.0020(15) 0.0008(17)
C23 0.016(2) 0.041(3) 0.014(2) 0.0067(19) 0.0031(17) -0.004(2)
C24 0.016(2) 0.036(3) 0.026(2) 0.010(2) 0.0030(19) -0.005(2)
C25 0.015(2) 0.024(2) 0.021(2) -0.0008(18) 0.0019(17) -0.0029(19)
C26 0.022(2) 0.022(2) 0.028(2) 0.0043(19) 0.0038(19) -0.005(2)
C27 0.018(2) 0.023(2) 0.031(2) 0.0048(19) 0.0011(19) -0.0001(19)
C28 0.021(3) 0.030(3) 0.043(3) 0.006(2) -0.005(2) -0.007(2)
C29 0.023(3) 0.043(3) 0.053(3) 0.002(3) -0.004(2) -0.007(2)
C30 0.018(2) 0.022(2) 0.029(2) 0.0070(19) 0.0006(19) -0.0001(19)
C31 0.018(2) 0.025(2) 0.036(3) 0.004(2) 0.001(2) -0.001(2)
C32 0.023(3) 0.042(3) 0.054(3) 0.010(3) -0.008(2) -0.006(2)
C33 0.022(3) 0.057(4) 0.094(5) 0.018(4) -0.013(3) -0.008(3)
CU2 0.0185(3) 0.0198(3) 0.0161(2) -0.0012(2) 0.0070(2) -0.0020(2)
N5 0.0107(18) 0.0227(19) 0.0193(18) -0.0033(14) 0.0027(14) -0.0027(15)
N6 0.0140(18) 0.0234(19) 0.0139(17) 0.0006(14) 0.0037(14) -0.0012(15)
N7 0.0133(18) 0.0207(18) 0.0151(17) 0.0015(14) 0.0040(14) 0.0012(15)
N8 0.0086(17) 0.0228(18) 0.0155(17) -0.0002(14) 0.0004(13) 0.0015(15)
C34 0.019(2) 0.023(2) 0.018(2) -0.0038(17) 0.0029(17) -0.0011(19)
C35 0.016(2) 0.029(2) 0.019(2) -0.0068(18) -0.0012(17) 0.0039(19)
C36 0.012(2) 0.037(3) 0.022(2) -0.007(2) 0.0035(18) 0.002(2)
C37 0.010(2) 0.034(2) 0.0081(18) -0.0047(17) -0.0003(15) -0.0027(19)
C38 0.010(2) 0.030(2) 0.0060(17) 0.0013(16) -0.0049(14) 0.0011(18)
C39 0.014(2) 0.044(3) 0.014(2) 0.0033(19) 0.0054(17) 0.000(2)
C40 0.015(2) 0.036(3) 0.019(2) 0.0058(19) 0.0045(17) -0.004(2)
C41 0.011(2) 0.027(2) 0.019(2) 0.0010(18) 0.0014(16) -0.0036(19)
C42 0.008(2) 0.027(2) 0.020(2) -0.0003(18) 0.0020(16) -0.0012(18)
C43 0.019(2) 0.026(2) 0.027(2) 0.0074(19) 0.0037(19) -0.004(2)
C44 0.021(2) 0.022(2) 0.028(2) -0.0016(18) 0.0048(19) -0.0035(19)
C45 0.014(2) 0.025(2) 0.017(2) 0.0014(17) 0.0005(16) -0.0007(18)
C46 0.020(2) 0.019(2) 0.022(2) -0.0036(17) 0.0051(18) -0.0013(18)
C47 0.014(2) 0.024(2) 0.018(2) -0.0020(17) 0.0026(17) 0.0012(18)
C48 0.025(2) 0.025(2) 0.022(2) -0.0052(18) 0.0021(19) 0.004(2)
C49 0.021(2) 0.034(3) 0.019(2) 0.0008(19) 0.0034(18) 0.006(2)
C50 0.016(2) 0.027(2) 0.0120(19) 0.0045(17) 0.0045(16) 0.0080(19)
C51 0.0050(19) 0.025(2) 0.018(2) 0.0035(17) -0.0003(15) 0.0029(17)
C52 0.015(2) 0.038(3) 0.019(2) 0.0087(19) 0.0074(17) 0.006(2)
C53 0.014(2) 0.033(3) 0.022(2) 0.0096(19) 0.0051(17) 0.001(2)
C54 0.008(2) 0.024(2) 0.027(2) 0.0083(19) -0.0028(17) 0.0056(18)
C55 0.0059(19) 0.024(2) 0.0153(19) 0.0029(16) -0.0049(15) 0.0052(17)
C56 0.013(2) 0.028(2) 0.031(2) 0.0071(19) 0.0041(18) -0.0004(19)
C57 0.015(2) 0.023(2) 0.034(3) -0.0013(19) 0.0018(19) -0.0037(19)
C58 0.013(2) 0.023(2) 0.023(2) -0.0005(17) 0.0011(17) 0.0016(18)
C59 0.020(2) 0.026(2) 0.021(2) -0.0047(18) -0.0026(18) -0.004(2)
C60 0.023(2) 0.029(2) 0.029(2) -0.002(2) 0.003(2) 0.002(2)
C61 0.029(3) 0.049(4) 0.060(4) -0.013(3) -0.010(3) -0.002(3)
C62 0.026(3) 0.069(4) 0.059(4) -0.019(3) -0.008(3) 0.003(3)
C63 0.023(2) 0.023(2) 0.023(2) -0.0018(18) 0.0046(18) 0.0023(19)
C64 0.021(2) 0.022(2) 0.023(2) -0.0021(18) 0.0043(18) 0.0005(19)
C65 0.026(3) 0.031(3) 0.036(3) -0.007(2) 0.003(2) 0.007(2)
C66 0.023(3) 0.046(3) 0.060(4) -0.003(3) -0.001(3) 0.010(3)
P1 0.0106(5) 0.0284(6) 0.0148(5) 0.0037(4) 0.0035(4) 0.0034(4)
F1 0.0214(14) 0.0514(18) 0.0234(14) 0.0142(12) 0.0015(11) 0.0099(13)
F2 0.0227(14) 0.0470(17) 0.0229(13) 0.0137(12) -0.0001(11) 0.0085(13)
F3 0.0502(19) 0.0317(15) 0.0294(15) -0.0006(12) 0.0198(13) 0.0066(14)
F4 0.0152(14) 0.0509(18) 0.0440(17) 0.0150(14) 0.0041(12) -0.0043(13)
F5 0.0532(19) 0.0334(15) 0.0248(14) 0.0025(12) 0.0208(13) 0.0118(14)
F6 0.0159(14) 0.0468(18) 0.0523(18) 0.0093(14) 0.0046(13) -0.0086(13)
P2 0.0543(11) 0.0382(9) 0.0956(15) 0.0104(9) -0.0054(10) -0.0096(8)
F7 0.072(3) 0.096(3) 0.091(3) 0.000(3) -0.011(2) 0.028(3)
F8 0.102(4) 0.142(5) 0.181(6) 0.005(5) -0.069(4) -0.001(4)
F9 0.113(4) 0.042(2) 0.141(5) -0.016(3) 0.015(3) -0.023(3)
F10 0.105(4) 0.062(3) 0.227(7) 0.030(4) 0.068(4) -0.009(3)
F11 0.146(5) 0.054(3) 0.087(3) 0.005(2) 0.030(3) -0.029(3)
F12 0.103(4) 0.051(2) 0.126(4) 0.014(3) 0.029(3) 0.023(2)
P3 0.0269(7) 0.0304(7) 0.0444(8) 0.0090(6) 0.0166(6) 0.0032(6)
F13 0.074(3) 0.117(4) 0.082(3) 0.070(3) 0.035(2) 0.027(3)
F14 0.057(2) 0.076(3) 0.057(2) 0.0157(19) 0.0104(18) 0.023(2)
F15 0.117(4) 0.045(2) 0.126(4) -0.022(2) 0.075(3) -0.024(2)
F16 0.049(2) 0.064(2) 0.111(3) 0.010(2) 0.050(2) 0.0092(19)
F17 0.045(2) 0.071(2) 0.103(3) 0.053(2) 0.047(2) 0.0234(19)
F18 0.115(4) 0.065(3) 0.062(2) -0.009(2) 0.032(2) -0.039(3)
P4 0.0097(5) 0.0309(6) 0.0181(5) 0.0015(5) 0.0011(4) -0.0002(5)
F19 0.0207(14) 0.0457(17) 0.0279(14) 0.0006(12) -0.0030(11) 0.0016(13)
F20 0.0235(15) 0.0523(18) 0.0208(13) 0.0019(12) -0.0034(11) -0.0025(13)
F21A 0.135(10) 0.072(6) 0.030(3) 0.013(3) -0.019(4) -0.072(7)
F22A 0.130(9) 0.066(5) 0.038(4) 0.025(4) -0.038(5) -0.068(6)
F23A 0.035(4) 0.136(8) 0.040(3) -0.040(4) -0.007(3) 0.041(5)
F24A 0.036(4) 0.120(7) 0.058(4) -0.039(4) -0.009(3) 0.044(4)
F21B 0.094(8) 0.028(4) 0.035(5) -0.006(3) -0.028(5) 0.012(5)
F22B 0.091(8) 0.030(5) 0.025(4) -0.008(3) -0.017(5) 0.017(5)
F23B 0.020(4) 0.093(8) 0.021(4) 0.005(4) 0.003(3) -0.024(5)
F24B 0.023(4) 0.103(8) 0.028(4) 0.018(5) 0.006(3) -0.025(5)
N9 0.112(5) 0.048(3) 0.038(3) 0.003(2) 0.024(3) 0.013(3)
C67 0.084(5) 0.049(4) 0.041(3) 0.001(3) 0.031(3) 0.019(4)
C68 0.085(6) 0.057(5) 0.128(8) -0.015(5) 0.055(6) 0.011(4)
N10 0.107(6) 0.035(3) 0.088(5) 0.010(3) 0.011(4) -0.010(4)
C69 0.110(7) 0.037(4) 0.065(5) -0.013(3) -0.015(5) -0.015(4)
C70 0.094(7) 0.166(10) 0.105(7) -0.092(7) 0.032(6) -0.044(7)

loop_
_atom_type_symbol
_atom_type_description
_atom_type_scat_dispersion_real
_atom_type_scat_dispersion_imag
_atom_type_scat_source
C C 0.0033 0.0016 'International Tables Vol C Tables 4.2.6.8 and 6.1.1.4'
H H 0.0000 0.0000 'International Tables Vol C Tables 4.2.6.8 and 6.1.1.4'
N N 0.0061 0.0033 'International Tables Vol C Tables 4.2.6.8 and 6.1.1.4'
Cu Cu 0.3201 1.2651 'International Tables Vol C Tables 4.2.6.8 and 6.1.1.4'
P P 0.1023 0.0942 'International Tables Vol C Tables 4.2.6.8 and 6.1.1.4'
F F 0.0171 0.0103 'International Tables Vol C Tables 4.2.6.8 and 6.1.1.4'

loop_
_geom_angle_atom_site_label_1
_geom_angle_atom_site_label_2
_geom_angle_atom_site_label_3
_geom_angle
N3 CU1 N2 92.58(14)
N3 CU1 N1 167.73(14)
N2 CU1 N1 84.46(14)
N3 CU1 N4 84.52(14)
N2 CU1 N4 167.48(14)
N1 CU1 N4 100.83(14)
C1 N1 C5 118.4(4)
C1 N1 CU1 131.7(3)
C5 N1 CU1 109.9(3)
C12 N2 C9 120.9(4)
C12 N2 CU1 129.1(3)
C9 N2 CU1 109.3(3)
C14 N3 C18 119.9(4)
C14 N3 CU1 129.1(3)
C18 N3 CU1 110.2(3)
C25 N4 C22 119.1(4)
C25 N4 CU1 131.3(3)
C22 N4 CU1 109.5(3)
N1 C1 C2 122.3(4)
N1 C1 H1 118.8
C2 C1 H1 118.8
C3 C2 C1 119.3(5)
C3 C2 H2 120.3
C1 C2 H2 120.3
C2 C3 C4 119.8(4)
C2 C3 H3 120.1
C4 C3 H3 120.1
C3 C4 C5 117.6(4)
C3 C4 C6 124.9(4)
C5 C4 C6 117.5(4)
N1 C5 C4 122.4(4)
N1 C5 C9 115.9(4)
C4 C5 C9 121.7(4)
C7 C6 C4 121.2(4)
C7 C6 H6 119.4
C4 C6 H6 119.4
C6 C7 C8 121.3(4)
C6 C7 H7 119.3
C8 C7 H7 119.3
C10 C8 C9 116.5(4)
C10 C8 C7 124.8(4)
C9 C8 C7 118.8(4)
N2 C9 C5 118.2(4)
N2 C9 C8 122.4(4)
C5 C9 C8 119.4(4)
C11 C10 C8 120.3(4)
C11 C10 H10 119.8
C8 C10 H10 119.8
C10 C11 C12 120.8(4)
C10 C11 H11 119.6
C12 C11 H11 119.6
N2 C12 C11 119.2(4)
N2 C12 C13 123.4(4)
C11 C12 C13 117.2(4)
C12 C13 C14 119.3(3)
C12 C13 C30 108.7(3)
C14 C13 C30 106.7(3)
C12 C13 C26 105.5(3)
C14 C13 C26 107.5(3)
C30 C13 C26 108.8(3)
N3 C14 C15 118.7(4)
N3 C14 C13 123.4(4)
C15 C14 C13 117.9(4)
C16 C15 C14 122.3(4)
C16 C15 H15 118.9
C14 C15 H15 118.9
C15 C16 C17 119.3(4)
C15 C16 H16 120.3
C17 C16 H16 120.3
C18 C17 C16 116.1(4)
C18 C17 C19 118.8(4)
C16 C17 C19 125.1(4)
N3 C18 C17 123.6(4)
N3 C18 C22 116.6(4)
C17 C18 C22 119.7(4)
C20 C19 C17 121.4(4)
C20 C19 H19 119.3
C17 C19 H19 119.3
C19 C20 C21 120.7(4)
C19 C20 H20 119.7
C21 C20 H20 119.7
C22 C21 C23 117.4(4)
C22 C21 C20 118.8(4)
C23 C21 C20 123.9(4)
N4 C22 C21 122.4(4)
N4 C22 C18 117.1(4)
C21 C22 C18 120.5(4)
C24 C23 C21 119.5(4)
C24 C23 H23 120.2
C21 C23 H23 120.2
C23 C24 C25 119.3(4)
C23 C24 H24 120.4
C25 C24 H24 120.4
N4 C25 C24 122.1(4)
N4 C25 H25 118.9
C24 C25 H25 118.9
C27 C26 C13 114.7(4)
C27 C26 H26A 108.6
C13 C26 H26A 108.6
C27 C26 H26B 108.6
C13 C26 H26B 108.6
H26A C26 H26B 107.6
C26 C27 C28 112.8(4)
C26 C27 H27A 109.0
C28 C27 H27A 109.0
C26 C27 H27B 109.0
C28 C27 H27B 109.0
H27A C27 H27B 107.8
C29 C28 C27 112.8(4)
C29 C28 H28A 109.0
C27 C28 H28A 109.0
C29 C28 H28B 109.0
C27 C28 H28B 109.0
H28A C28 H28B 107.8
C28 C29 H29A 109.5
C28 C29 H29B 109.5
H29A C29 H29B 109.5
C28 C29 H29C 109.5
H29A C29 H29C 109.5
H29B C29 H29C 109.5
C31 C30 C13 114.6(4)
C31 C30 H30A 108.6
C13 C30 H30A 108.6
C31 C30 H30B 108.6
C13 C30 H30B 108.6
H30A C30 H30B 107.6
C32 C31 C30 110.9(4)
C32 C31 H31A 109.5
C30 C31 H31A 109.5
C32 C31 H31B 109.5
C30 C31 H31B 109.5
H31A C31 H31B 108.0
C31 C32 C33 112.3(4)
C31 C32 H32A 109.2
C33 C32 H32A 109.2
C31 C32 H32B 109.2
C33 C32 H32B 109.2
H32A C32 H32B 107.9
C32 C33 H33A 109.5
C32 C33 H33B 109.5
H33A C33 H33B 109.5
C32 C33 H33C 109.5
H33A C33 H33C 109.5
H33B C33 H33C 109.5
N6 CU2 N7 92.19(14)
N6 CU2 N8 168.19(14)
N7 CU2 N8 84.18(14)
N6 CU2 N5 84.44(14)
N7 CU2 N5 167.00(14)
N8 CU2 N5 101.48(14)
C34 N5 C38 118.6(4)
C34 N5 CU2 131.6(3)
C38 N5 CU2 109.7(3)
C45 N6 C42 119.5(4)
C45 N6 CU2 129.3(3)
C42 N6 CU2 110.2(3)
C47 N7 C51 118.8(3)
C47 N7 CU2 129.2(3)
C51 N7 CU2 111.3(3)
C58 N8 C55 118.9(4)
C58 N8 CU2 130.9(3)
C55 N8 CU2 110.2(3)
N5 C34 C35 122.0(4)
N5 C34 H34 119.0
C35 C34 H34 119.0
C36 C35 C34 119.7(4)
C36 C35 H35 120.2
C34 C35 H35 120.2
C35 C36 C37 119.8(4)
C35 C36 H36 120.1
C37 C36 H36 120.1
C38 C37 C36 117.2(4)
C38 C37 C39 118.7(4)
C36 C37 C39 124.1(4)
N5 C38 C37 122.6(4)
N5 C38 C42 116.9(3)
C37 C38 C42 120.5(4)
C40 C39 C37 121.1(4)
C40 C39 H39 119.4
C37 C39 H39 119.4
C39 C40 C41 121.0(4)
C39 C40 H40 119.5
C41 C40 H40 119.5
C43 C41 C42 116.6(4)
C43 C41 C40 124.8(4)
C42 C41 C40 118.5(4)
N6 C42 C41 123.3(4)
N6 C42 C38 116.6(4)
C41 C42 C38 120.1(4)
C44 C43 C41 119.8(4)
C44 C43 H43 120.1
C41 C43 H43 120.1
C43 C44 C45 121.4(4)
C43 C44 H44 119.3
C45 C44 H44 119.3
N6 C45 C44 119.3(4)
N6 C45 C46 123.1(4)
C44 C45 C46 117.4(4)
C47 C46 C45 119.5(4)
C47 C46 C63 106.0(3)
C45 C46 C63 108.9(3)
C47 C46 C59 108.7(3)
C45 C46 C59 105.5(3)
C63 C46 C59 107.7(3)
N7 C47 C48 119.0(4)
N7 C47 C46 123.0(4)
C48 C47 C46 117.8(4)
C49 C48 C47 121.7(4)
C49 C48 H48 119.1
C47 C48 H48 119.1
C48 C49 C50 119.3(4)
C48 C49 H49 120.3
C50 C49 H49 120.3
C51 C50 C49 116.6(4)
C51 C50 C52 119.6(4)
C49 C50 C52 123.8(4)
C50 C51 N7 124.5(4)
C50 C51 C55 120.8(4)
N7 C51 C55 114.6(3)
C53 C52 C50 119.9(4)
C53 C52 H52 120.1
C50 C52 H52 120.1
C52 C53 C54 121.8(4)
C52 C53 H53 119.1
C54 C53 H53 119.1
C55 C54 C56 115.8(4)
C55 C54 C53 119.0(4)
C56 C54 C53 125.1(4)
N8 C55 C54 123.4(4)
N8 C55 C51 117.8(4)
C54 C55 C51 118.8(4)
C57 C56 C54 120.6(4)
C57 C56 H56 119.7
C54 C56 H56 119.7
C56 C57 C58 119.7(4)
C56 C57 H57 120.2
C58 C57 H57 120.2
N8 C58 C57 121.5(4)
N8 C58 H58 119.3
C57 C58 H58 119.3
C60 C59 C46 115.5(4)
C60 C59 H59A 108.4
C46 C59 H59A 108.4
C60 C59 H59B 108.4
C46 C59 H59B 108.4
H59A C59 H59B 107.5
C59 C60 C61 112.7(4)
C59 C60 H60A 109.0
C61 C60 H60A 109.0
C59 C60 H60B 109.0
C61 C60 H60B 109.0
H60A C60 H60B 107.8
C60 C61 C62 113.0(5)
C60 C61 H61A 109.0
C62 C61 H61A 109.0
C60 C61 H61B 109.0
C62 C61 H61B 109.0
H61A C61 H61B 107.8
C61 C62 H62A 109.5
C61 C62 H62B 109.5
H62A C62 H62B 109.5
C61 C62 H62C 109.5
H62A C62 H62C 109.5
H62B C62 H62C 109.5
C64 C63 C46 114.5(4)
C64 C63 H63A 108.6
C46 C63 H63A 108.6
C64 C63 H63B 108.6
C46 C63 H63B 108.6
H63A C63 H63B 107.6
C65 C64 C63 111.8(4)
C65 C64 H64A 109.3
C63 C64 H64A 109.3
C65 C64 H64B 109.3
C63 C64 H64B 109.3
H64A C64 H64B 107.9
C64 C65 C66 112.8(4)
C64 C65 H65A 109.0
C66 C65 H65A 109.0
C64 C65 H65B 109.0
C66 C65 H65B 109.0
H65A C65 H65B 107.8
C65 C66 H66A 109.5
C65 C66 H66B 109.5
H66A C66 H66B 109.5
C65 C66 H66C 109.5
H66A C66 H66C 109.5
H66B C66 H66C 109.5
F6 P1 F4 179.8(2)
F6 P1 F5 90.61(17)
F4 P1 F5 89.37(17)
F6 P1 F3 89.48(17)
F4 P1 F3 90.54(17)
F5 P1 F3 179.65(17)
F6 P1 F1 89.25(16)
F4 P1 F1 90.95(15)
F5 P1 F1 89.62(15)
F3 P1 F1 90.72(15)
F6 P1 F2 90.77(16)
F4 P1 F2 89.03(15)
F5 P1 F2 90.25(15)
F3 P1 F2 89.41(15)
F1 P1 F2 179.87(19)
F7 P2 F12 91.6(3)
F7 P2 F11 90.8(3)
F12 P2 F11 89.2(3)
F7 P2 F9 88.7(3)
F12 P2 F9 178.6(3)
F11 P2 F9 89.4(3)
F7 P2 F10 91.4(3)
F12 P2 F10 91.2(3)
F11 P2 F10 177.7(4)
F9 P2 F10 90.1(3)
F7 P2 F8 178.3(4)
F12 P2 F8 88.3(3)
F11 P2 F8 87.5(4)
F9 P2 F8 91.3(4)
F10 P2 F8 90.2(4)
F15 P3 F13 88.6(3)
F15 P3 F18 178.5(3)
F13 P3 F18 92.5(3)
F15 P3 F16 90.0(2)
F13 P3 F16 89.5(2)
F18 P3 F16 88.9(2)
F15 P3 F14 91.7(3)
F13 P3 F14 179.6(3)
F18 P3 F14 87.3(2)
F16 P3 F14 90.7(2)
F15 P3 F17 90.3(2)
F13 P3 F17 91.1(2)
F18 P3 F17 90.7(2)
F16 P3 F17 179.3(2)
F14 P3 F17 88.7(2)
F22Bb P4 F24B 89.8(8)
F23Aa P4 F22A 92.0(6)
F23Aa P4 F21A 91.7(6)
F22Aa P4 F21A 175.6(6)
F23Aa P4 F24A 175.0(4)
F22Aa P4 F24A 89.1(6)
F21Aa P4 F24A 87.0(6)
F22Bb P4 F23B 90.5(7)
F24Bb P4 F23B 176.9(5)
F22Bb P4 F20 86.4(3)
F24Bb P4 F20 91.0(3)
F23Aa P4 F20 90.7(2)
F22Aa P4 F20 95.4(2)
F21Aa P4 F20 87.0(2)
F24Aa P4 F20 94.1(3)
F23Bb P4 F20 86.0(3)
F22Bb P4 F21B 176.1(4)
F24Bb P4 F21B 91.3(8)
F23Bb P4 F21B 88.2(7)
F20 P4 F21B 89.8(3)
F22Bb P4 F19 95.9(3)
F24Bb P4 F19 89.0(3)
F23Aa P4 F19 87.7(3)
F22Aa P4 F19 86.4(2)
F21Aa P4 F19 91.4(3)
F24Aa P4 F19 87.4(3)
F23Bb P4 F19 94.1(3)
F20 P4 F19 177.72(17)
F21Bb P4 F19 87.9(3)
N9 C67 C68 177.7(8)
C67 C68 H68A 109.5
C67 C68 H68B 109.5
H68A C68 H68B 109.5
C67 C68 H68C 109.5
H68A C68 H68C 109.5
H68B C68 H68C 109.5
N10 C69 C70 178.0(10)
C69 C70 H70A 109.5
C69 C70 H70B 109.5
H70A C70 H70B 109.5
C69 C70 H70C 109.5
H70A C70 H70C 109.5
H70B C70 H70C 109.5

loop_
_geom_bond_atom_site_label_1
_geom_bond_atom_site_label_2
_geom_bond_distance
CU1 N3 1.954(3)
CU1 N2 1.959(3)
CU1 N1 1.977(4)
CU1 N4 1.989(3)
N1 C1 1.317(6)
N1 C5 1.362(5)
N2 C12 1.324(5)
N2 C9 1.355(5)
N3 C14 1.332(5)
N3 C18 1.362(5)
N4 C25 1.314(5)
N4 C22 1.353(5)
C1 C2 1.401(6)
C1 H1 0.9500
C2 C3 1.364(7)
C2 H2 0.9500
C3 C4 1.388(7)
C3 H3 0.9500
C4 C5 1.400(6)
C4 C6 1.450(6)
C5 C9 1.410(6)
C6 C7 1.343(7)
C6 H6 0.9500
C7 C8 1.435(6)
C7 H7 0.9500
C8 C10 1.396(7)
C8 C9 1.413(6)
C10 C11 1.360(6)
C10 H10 0.9500
C11 C12 1.421(6)
C11 H11 0.9500
C12 C13 1.536(6)
C13 C14 1.538(6)
C13 C30 1.556(6)
C13 C26 1.567(6)
C14 C15 1.404(6)
C15 C16 1.357(6)
C15 H15 0.9500
C16 C17 1.406(7)
C16 H16 0.9500
C17 C18 1.392(6)
C17 C19 1.435(6)
C18 C22 1.426(6)
C19 C20 1.352(7)
C19 H19 0.9500
C20 C21 1.424(6)
C20 H20 0.9500
C21 C22 1.401(6)
C21 C23 1.404(6)
C23 C24 1.366(7)
C23 H23 0.9500
C24 C25 1.407(6)
C24 H24 0.9500
C25 H25 0.9500
C26 C27 1.506(6)
C26 H26A 0.9900
C26 H26B 0.9900
C27 C28 1.518(6)
C27 H27A 0.9900
C27 H27B 0.9900
C28 C29 1.515(7)
C28 H28A 0.9900
C28 H28B 0.9900
C29 H29A 0.9800
C29 H29B 0.9800
C29 H29C 0.9800
C30 C31 1.520(6)
C30 H30A 0.9900
C30 H30B 0.9900
C31 C32 1.516(7)
C31 H31A 0.9900
C31 H31B 0.9900
C32 C33 1.531(7)
C32 H32A 0.9900
C32 H32B 0.9900
C33 H33A 0.9800
C33 H33B 0.9800
C33 H33C 0.9800
CU2 N6 1.954(3)
CU2 N7 1.956(3)
CU2 N8 1.978(3)
CU2 N5 1.990(3)
N5 C34 1.329(5)
N5 C38 1.361(5)
N6 C45 1.325(5)
N6 C42 1.375(5)
N7 C47 1.336(5)
N7 C51 1.379(5)
N8 C58 1.339(5)
N8 C55 1.348(5)
C34 C35 1.397(6)
C34 H34 0.9500
C35 C36 1.367(6)
C35 H35 0.9500
C36 C37 1.402(6)
C36 H36 0.9500
C37 C38 1.401(5)
C37 C39 1.428(6)
C38 C42 1.418(6)
C39 C40 1.343(6)
C39 H39 0.9500
C40 C41 1.446(6)
C40 H40 0.9500
C41 C43 1.390(6)
C41 C42 1.394(6)
C43 C44 1.366(6)
C43 H43 0.9500
C44 C45 1.413(6)
C44 H44 0.9500
C45 C46 1.537(6)
C46 C47 1.527(6)
C46 C63 1.559(6)
C46 C59 1.569(6)
C47 C48 1.417(6)
C48 C49 1.363(6)
C48 H48 0.9500
C49 C50 1.407(6)
C49 H49 0.9500
C50 C51 1.368(5)
C50 C52 1.440(6)
C51 C55 1.433(6)
C52 C53 1.349(7)
C52 H52 0.9500
C53 C54 1.417(6)
C53 H53 0.9500
C54 C55 1.408(6)
C54 C56 1.416(6)
C56 C57 1.360(6)
C56 H56 0.9500
C57 C58 1.399(6)
C57 H57 0.9500
C58 H58 0.9500
C59 C60 1.512(6)
C59 H59A 0.9900
C59 H59B 0.9900
C60 C61 1.512(7)
C60 H60A 0.9900
C60 H60B 0.9900
C61 C62 1.513(8)
C61 H61A 0.9900
C61 H61B 0.9900
C62 H62A 0.9800
C62 H62B 0.9800
C62 H62C 0.9800
C63 C64 1.527(6)
C63 H63A 0.9900
C63 H63B 0.9900
C64 C65 1.511(6)
C64 H64A 0.9900
C64 H64B 0.9900
C65 C66 1.521(7)
C65 H65A 0.9900
C65 H65B 0.9900
C66 H66A 0.9800
C66 H66B 0.9800
C66 H66C 0.9800
P1 F6 1.586(3)
P1 F4 1.586(3)
P1 F5 1.590(3)
P1 F3 1.591(3)
P1 F1 1.603(3)
P1 F2 1.610(3)
P2 F7 1.566(5)
P2 F12 1.568(5)
P2 F11 1.571(5)
P2 F9 1.577(5)
P2 F10 1.577(5)
P2 F8 1.590(6)
P3 F15 1.563(4)
P3 F13 1.573(4)
P3 F18 1.576(4)
P3 F16 1.580(3)
P3 F14 1.583(4)
P3 F17 1.584(3)
P4 F22B 1.509(8)
P4 F24B 1.519(7)
P4 F23A 1.539(5)
P4 F22A 1.564(6)
P4 F21A 1.583(6)
P4 F24A 1.593(6)
P4 F23B 1.598(7)
P4 F20 1.600(3)
P4 F21B 1.606(8)
P4 F19 1.607(3)
N9 C67 1.155(8)
C67 C68 1.438(10)
C68 H68A 0.9800
C68 H68B 0.9800
C68 H68C 0.9800
N10 C69 1.232(11)
C69 C70 1.422(13)
C70 H70A 0.9800
C70 H70B 0.9800
C70 H70C 0.9800

loop_
_geom_torsion_atom_site_label_1
_geom_torsion_atom_site_label_2
_geom_torsion_atom_site_label_3
_geom_torsion_atom_site_label_4
_geom_torsion
C5 N1 C1 C2 3.3(6)
CU1 N1 C1 C2 -177.0(3)
N1 C1 C2 C3 1.8(7)
C1 C2 C3 C4 -4.9(7)
C2 C3 C4 C5 2.9(7)
C2 C3 C4 C6 -176.2(4)
C1 N1 C5 C4 -5.4(6)
CU1 N1 C5 C4 174.8(3)
C1 N1 C5 C9 171.5(4)
CU1 N1 C5 C9 -8.3(4)
C3 C4 C5 N1 2.3(6)
C6 C4 C5 N1 -178.6(4)
C3 C4 C5 C9 -174.4(4)
C6 C4 C5 C9 4.7(6)
C3 C4 C6 C7 176.0(5)
C5 C4 C6 C7 -3.0(6)
C4 C6 C7 C8 -0.3(7)
C6 C7 C8 C10 -176.1(4)
C6 C7 C8 C9 2.1(6)
C12 N2 C9 C5 -176.0(4)
CU1 N2 C9 C5 12.9(5)
C12 N2 C9 C8 0.7(6)
CU1 N2 C9 C8 -170.4(3)
N1 C5 C9 N2 -3.2(6)
C4 C5 C9 N2 173.8(4)
N1 C5 C9 C8 -179.9(4)
C4 C5 C9 C8 -3.0(6)
C10 C8 C9 N2 1.3(6)
C7 C8 C9 N2 -177.1(4)
C10 C8 C9 C5 177.9(4)
C7 C8 C9 C5 -0.5(6)
C9 C8 C10 C11 -2.0(6)
C7 C8 C10 C11 176.2(4)
C8 C10 C11 C12 0.9(7)
C9 N2 C12 C11 -1.9(6)
CU1 N2 C12 C11 167.3(3)
C9 N2 C12 C13 172.3(4)
CU1 N2 C12 C13 -18.5(6)
C10 C11 C12 N2 1.1(6)
C10 C11 C12 C13 -173.5(4)
N2 C12 C13 C14 11.6(6)
C11 C12 C13 C14 -174.1(4)
N2 C12 C13 C30 134.1(4)
C11 C12 C13 C30 -51.6(5)
N2 C12 C13 C26 -109.3(4)
C11 C12 C13 C26 65.0(5)
C18 N3 C14 C15 -3.2(6)
CU1 N3 C14 C15 165.6(3)
C18 N3 C14 C13 174.6(4)
CU1 N3 C14 C13 -16.5(6)
C12 C13 C14 N3 6.1(6)
C30 C13 C14 N3 -117.4(4)
C26 C13 C14 N3 126.0(4)
C12 C13 C14 C15 -176.1(4)
C30 C13 C14 C15 60.5(5)
C26 C13 C14 C15 -56.2(5)
N3 C14 C15 C16 1.1(7)
C13 C14 C15 C16 -176.8(4)
C14 C15 C16 C17 2.3(7)
C15 C16 C17 C18 -3.5(6)
C15 C16 C17 C19 176.7(4)
C14 N3 C18 C17 1.9(6)
CU1 N3 C18 C17 -168.9(3)
C14 N3 C18 C22 -177.0(4)
CU1 N3 C18 C22 12.3(4)
C16 C17 C18 N3 1.5(6)
C19 C17 C18 N3 -178.7(4)
C16 C17 C18 C22 -179.6(4)
C19 C17 C18 C22 0.1(6)
C18 C17 C19 C20 1.7(6)
C16 C17 C19 C20 -178.6(4)
C17 C19 C20 C21 -0.6(7)
C19 C20 C21 C22 -2.2(6)
C19 C20 C21 C23 178.0(4)
C25 N4 C22 C21 -4.5(6)
CU1 N4 C22 C21 173.3(3)
C25 N4 C22 C18 174.1(4)
CU1 N4 C22 C18 -8.0(4)
C23 C21 C22 N4 2.4(6)
C20 C21 C22 N4 -177.4(4)
C23 C21 C22 C18 -176.2(4)
C20 C21 C22 C18 4.0(6)
N3 C18 C22 N4 -2.8(5)
C17 C18 C22 N4 178.3(4)
N3 C18 C22 C21 175.9(4)
C17 C18 C22 C21 -3.0(6)
C22 C21 C23 C24 0.8(6)
C20 C21 C23 C24 -179.4(4)
C21 C23 C24 C25 -1.9(7)
C22 N4 C25 C24 3.4(6)
CU1 N4 C25 C24 -173.9(3)
C23 C24 C25 N4 -0.3(7)
C12 C13 C26 C27 66.3(5)
C14 C13 C26 C27 -62.0(5)
C30 C13 C26 C27 -177.2(4)
C13 C26 C27 C28 -176.4(4)
C26 C27 C28 C29 178.5(4)
C12 C13 C30 C31 -63.6(5)
C14 C13 C30 C31 66.2(5)
C26 C13 C30 C31 -178.1(4)
C13 C30 C31 C32 170.5(4)
C30 C31 C32 C33 175.5(5)
C38 N5 C34 C35 3.3(6)
CU2 N5 C34 C35 -174.8(3)
N5 C34 C35 C36 0.2(7)
C34 C35 C36 C37 -2.3(6)
C35 C36 C37 C38 1.0(6)
C35 C36 C37 C39 -177.5(4)
C34 N5 C38 C37 -4.7(6)
CU2 N5 C38 C37 173.7(3)
C34 N5 C38 C42 173.6(4)
CU2 N5 C38 C42 -7.9(4)
C36 C37 C38 N5 2.6(6)
C39 C37 C38 N5 -178.8(4)
C36 C37 C38 C42 -175.7(4)
C39 C37 C38 C42 2.9(6)
C38 C37 C39 C40 -0.7(6)
C36 C37 C39 C40 177.7(4)
C37 C39 C40 C41 -1.9(7)
C39 C40 C41 C43 -178.3(4)
C39 C40 C41 C42 2.3(6)
C45 N6 C42 C41 0.3(6)
CU2 N6 C42 C41 -169.8(3)
C45 N6 C42 C38 -177.6(4)
CU2 N6 C42 C38 12.4(4)
C43 C41 C42 N6 2.7(6)
C40 C41 C42 N6 -177.9(4)
C43 C41 C42 C38 -179.6(4)
C40 C41 C42 C38 -0.1(6)
N5 C38 C42 N6 -2.9(5)
C37 C38 C42 N6 175.5(4)
N5 C38 C42 C41 179.2(4)
C37 C38 C42 C41 -2.5(6)
C42 C41 C43 C44 -3.1(6)
C40 C41 C43 C44 177.5(4)
C41 C43 C44 C45 0.8(7)
C42 N6 C45 C44 -2.7(6)
CU2 N6 C45 C44 165.2(3)
C42 N6 C45 C46 173.0(4)
CU2 N6 C45 C46 -19.1(6)
C43 C44 C45 N6 2.2(7)
C43 C44 C45 C46 -173.7(4)
N6 C45 C46 C47 8.1(6)
C44 C45 C46 C47 -176.2(4)
N6 C45 C46 C63 130.0(4)
C44 C45 C46 C63 -54.2(5)
N6 C45 C46 C59 -114.6(4)
C44 C45 C46 C59 61.2(5)
C51 N7 C47 C48 -2.3(6)
CU2 N7 C47 C48 167.0(3)
C51 N7 C47 C46 171.5(4)
CU2 N7 C47 C46 -19.2(6)
C45 C46 C47 N7 11.1(6)
C63 C46 C47 N7 -112.3(4)
C59 C46 C47 N7 132.2(4)
C45 C46 C47 C48 -175.0(4)
C63 C46 C47 C48 61.6(5)
C59 C46 C47 C48 -53.9(5)
N7 C47 C48 C49 2.1(7)
C46 C47 C48 C49 -172.1(4)
C47 C48 C49 C50 -0.4(7)
C48 C49 C50 C51 -1.0(6)
C48 C49 C50 C52 177.0(4)
C49 C50 C51 N7 0.7(6)
C52 C50 C51 N7 -177.4(4)
C49 C50 C51 C55 179.1(4)
C52 C50 C51 C55 1.0(6)
C47 N7 C51 C50 1.0(6)
CU2 N7 C51 C50 -170.2(3)
C47 N7 C51 C55 -177.4(4)
CU2 N7 C51 C55 11.4(4)
C51 C50 C52 C53 0.2(6)
C49 C50 C52 C53 -177.7(4)
C50 C52 C53 C54 0.0(6)
C52 C53 C54 C55 -1.4(6)
C52 C53 C54 C56 175.9(4)
C58 N8 C55 C54 -5.4(6)
CU2 N8 C55 C54 173.7(3)
C58 N8 C55 C51 172.6(4)
CU2 N8 C55 C51 -8.3(4)
C56 C54 C55 N8 3.0(6)
C53 C54 C55 N8 -179.4(4)
C56 C54 C55 C51 -175.0(4)
C53 C54 C55 C51 2.5(6)
C50 C51 C55 N8 179.5(4)
N7 C51 C55 N8 -2.0(5)
C50 C51 C55 C54 -2.4(6)
N7 C51 C55 C54 176.1(3)
C55 C54 C56 C57 0.2(6)
C53 C54 C56 C57 -177.2(4)
C54 C56 C57 C58 -0.9(7)
C55 N8 C58 C57 4.6(6)
CU2 N8 C58 C57 -174.3(3)
C56 C57 C58 N8 -1.5(7)
C47 C46 C59 C60 -64.4(5)
C45 C46 C59 C60 64.9(5)
C63 C46 C59 C60 -178.9(4)
C46 C59 C60 C61 -170.1(4)
C59 C60 C61 C62 -177.1(5)
C47 C46 C63 C64 69.1(4)
C45 C46 C63 C64 -60.7(5)
C59 C46 C63 C64 -174.7(4)
C46 C63 C64 C65 -176.4(4)
C63 C64 C65 C66 178.6(4)

loop_
_platon_squeeze_void_nr
_platon_squeeze_void_average_x
_platon_squeeze_void_average_y
_platon_squeeze_void_average_z
_platon_squeeze_void_volume
_platon_squeeze_void_count_electrons
_platon_squeeze_void_content
1 -0.000 -0.000 0.500 18 1 ' '
2 -0.000 0.500 1.000 18 1 ' '
3 0.250 0.670 0.213 8 2 ' '
4 0.250 0.830 0.713 8 2 ' '
5 0.386 0.635 0.265 8 3 ' '
6 0.386 0.865 0.765 8 4 ' '
7 0.617 0.135 0.236 8 3 ' '
8 0.617 0.365 0.736 8 3 ' '
9 0.753 0.171 0.288 8 2 ' '
10 0.753 0.329 0.788 8 2 ' '
